data_4334908
loop_
_publ_author_name
'Cyril Bachmann'
'Miguel Guttentag'
'Bernhard Spingler'
'Roger Alberto'

_publ_section_title
;
 3d Element Complexes of Pentadentate Bipyridine-Pyridine-Based Ligand
 Scaffolds: Structures and Photocatalytic Activities
;
_journal_name_full 'Inorganic Chemistry'
_journal_page_first 6055
_journal_page_last 6061
_journal_paper_doi 10.1021/ic4004017
_journal_volume 52
_journal_year 2013
_chemical_formula_sum 'C31 H31 Br2 Co N5 O3'
_chemical_formula_weight 740.36
_chemical_name_systematic
; 
 ? 
;
_space_group_IT_number 7
_symmetry_cell_setting monoclinic
_symmetry_space_group_name_Hall 'P -2yc'
_symmetry_space_group_name_H-M 'P 1 c 1'
_atom_sites_solution_hydrogens geom
_atom_sites_solution_primary direct
_atom_sites_solution_secondary difmap
_audit_creation_method SHELXL-97
_cell_angle_alpha 90.00
_cell_angle_beta 97.268(2)
_cell_angle_gamma 90.00
_cell_formula_units_Z 2
_cell_length_a 8.56670(10)
_cell_length_b 10.0810(2)
_cell_length_c 17.4483(3)
_cell_measurement_temperature 183(2)
_cell_volume 1494.74(4)
_computing_structure_refinement 'SHELXL-97 (Sheldrick, 1997)'
_computing_structure_solution 'SHELXS-97 (Sheldrick, 1990)'
_diffrn_ambient_temperature 183(2)
_diffrn_measured_fraction_theta_full 0.965
_diffrn_measured_fraction_theta_max 0.965
_diffrn_radiation_monochromator graphite
_diffrn_radiation_source 'fine-focus sealed tube'
_diffrn_radiation_type MoK\a
_diffrn_radiation_wavelength 0.71073
_diffrn_reflns_av_R_equivalents 0.0396
_diffrn_reflns_av_sigmaI/netI 0.0507
_diffrn_reflns_limit_h_max 11
_diffrn_reflns_limit_h_min -12
_diffrn_reflns_limit_k_max 14
_diffrn_reflns_limit_k_min -14
_diffrn_reflns_limit_l_max 24
_diffrn_reflns_limit_l_min -24
_diffrn_reflns_number 23585
_diffrn_reflns_theta_full 30.50
_diffrn_reflns_theta_max 30.50
_diffrn_reflns_theta_min 3.10
_exptl_absorpt_coefficient_mu 3.289
_exptl_absorpt_correction_T_max 0.6744
_exptl_absorpt_correction_T_min 0.3923
_exptl_crystal_density_diffrn 1.645
_exptl_crystal_F_000 746
_exptl_crystal_size_max 0.35
_exptl_crystal_size_mid 0.15
_exptl_crystal_size_min 0.13
_refine_diff_density_max 0.693
_refine_diff_density_min -0.652
_refine_diff_density_rms 0.093
_refine_ls_abs_structure_details 'Flack H D (1983), Acta Cryst. A39, 876-881'
_refine_ls_abs_structure_Flack 0.014(6)
_refine_ls_extinction_method none
_refine_ls_goodness_of_fit_ref 1.051
_refine_ls_hydrogen_treatment mixed
_refine_ls_matrix_type full
_refine_ls_number_parameters 383
_refine_ls_number_reflns 8325
_refine_ls_number_restraints 2
_refine_ls_restrained_S_all 1.050
_refine_ls_R_factor_all 0.0479
_refine_ls_R_factor_gt 0.0402
_refine_ls_shift/su_max 0.001
_refine_ls_shift/su_mean 0.000
_refine_ls_structure_factor_coef Fsqd
_refine_ls_weighting_details 'calc w=1/[\s^2^(Fo^2^)+(0.0420P)^2^+0.4673P] where P=(Fo^2^+2Fc^2^)/3'
_refine_ls_weighting_scheme calc
_refine_ls_wR_factor_gt 0.0851
_refine_ls_wR_factor_ref 0.0891
_reflns_number_gt 7504
_reflns_number_total 8325
_reflns_threshold_expression >2sigma(I)
_cod_data_source_file ic4004017_1c.cif
_cod_data_source_block c:\data\cyril\cb4-1\cb250811
_cod_database_code 4334908

loop_
_symmetry_equiv_pos_as_xyz
'x, y, z'
'x, -y, z+1/2'

loop_
_atom_site_label
_atom_site_type_symbol
_atom_site_fract_x
_atom_site_fract_y
_atom_site_fract_z
_atom_site_U_iso_or_equiv
_atom_site_adp_type
_atom_site_occupancy
_atom_site_symmetry_multiplicity
_atom_site_calc_flag
_atom_site_refinement_flags
C19 C -0.0614(5) 0.5749(4) 0.0874(2) 0.0269(8) Uani 1 1 d .
H19A H -0.0512 0.6426 0.1256 0.032 Uiso 1 1 calc R
C18 C 0.0143(4) 0.4537(3) 0.1016(2) 0.0193(7) Uani 1 1 d .
C17 C 0.1062(4) 0.4248(3) 0.1817(2) 0.0185(7) Uani 1 1 d .
C16 C 0.0363(4) 0.3018(3) 0.2173(2) 0.0173(7) Uani 1 1 d .
C15 C -0.0199(5) 0.3134(4) 0.2886(2) 0.0274(8) Uani 1 1 d .
H15A H -0.0174 0.3961 0.3148 0.033 Uiso 1 1 calc R
C9 C 0.5061(5) -0.1937(4) 0.1346(2) 0.0321(9) Uani 1 1 d .
H9A H 0.5774 -0.2649 0.1471 0.039 Uiso 1 1 calc R
C8 C 0.5595(5) -0.0714(4) 0.1150(2) 0.0274(8) Uani 1 1 d .
H8A H 0.6688 -0.0577 0.1137 0.033 Uiso 1 1 calc R
C7 C 0.4546(4) 0.0320(3) 0.0972(2) 0.0198(7) Uani 1 1 d .
C6 C 0.5080(4) 0.1666(3) 0.0683(2) 0.0197(7) Uani 1 1 d .
C5 C 0.4699(4) 0.2789(3) 0.1224(2) 0.0179(7) Uani 1 1 d .
C4 C 0.5897(4) 0.3511(4) 0.1634(2) 0.0255(8) Uani 1 1 d .
H4A H 0.6963 0.3340 0.1569 0.031 Uiso 1 1 calc R
C25 C 0.4439(5) 0.2258(4) -0.1486(2) 0.0276(8) Uani 1 1 d .
H25A H 0.5027 0.2414 -0.1904 0.033 Uiso 1 1 calc R
C24 C 0.2812(5) 0.2184(4) -0.1613(2) 0.0267(8) Uani 1 1 d .
H24A H 0.2268 0.2254 -0.2121 0.032 Uiso 1 1 calc R
C23 C 0.1999(4) 0.2005(3) -0.0988(2) 0.0219(7) Uani 1 1 d .
H23A H 0.0882 0.1969 -0.1075 0.026 Uiso 1 1 calc R
C22 C -0.0830(4) 0.3791(4) -0.0198(2) 0.0217(7) Uani 1 1 d .
H22A H -0.0896 0.3112 -0.0578 0.026 Uiso 1 1 calc R
C21 C -0.1640(5) 0.4956(4) -0.0373(2) 0.0311(9) Uani 1 1 d .
H21A H -0.2269 0.5066 -0.0858 0.037 Uiso 1 1 calc R
C20 C -0.1521(5) 0.5956(4) 0.0166(2) 0.0324(9) Uani 1 1 d .
H20A H -0.2051 0.6775 0.0057 0.039 Uiso 1 1 calc R
C26 C 0.5198(4) 0.2102(3) -0.0741(2) 0.0234(8) Uani 1 1 d .
H26A H 0.6313 0.2127 -0.0642 0.028 Uiso 1 1 calc R
C27 C 0.4296(4) 0.1907(3) -0.0145(2) 0.0179(7) Uani 1 1 d .
C28 C 0.4608(10) -0.1263(6) -0.1864(4) 0.080(2) Uani 1 1 d .
H28A H 0.5370 -0.1801 -0.2102 0.096 Uiso 1 1 calc R
H28B H 0.4692 -0.0335 -0.2021 0.096 Uiso 1 1 calc R
H28C H 0.3542 -0.1588 -0.2032 0.096 Uiso 1 1 calc R
C29 C 0.4937(10) -0.1360(6) -0.1026(4) 0.079(2) Uani 1 1 d .
H29A H 0.5973 -0.0948 -0.0860 0.094 Uiso 1 1 calc R
H29B H 0.4134 -0.0841 -0.0795 0.094 Uiso 1 1 calc R
C30 C 0.3443(8) -0.3233(6) -0.0672(4) 0.0616(16) Uani 1 1 d .
H30B H 0.2862 -0.3349 -0.1195 0.074 Uiso 1 1 calc R
H30A H 0.2831 -0.2625 -0.0379 0.074 Uiso 1 1 calc R
C14 C -0.0795(6) 0.2009(4) 0.3202(3) 0.0362(10) Uani 1 1 d .
H14A H -0.1163 0.2049 0.3692 0.043 Uiso 1 1 calc R
C13 C -0.0850(5) 0.0834(4) 0.2800(2) 0.0319(9) Uani 1 1 d .
H13A H -0.1272 0.0055 0.3001 0.038 Uiso 1 1 calc R
C12 C -0.0279(4) 0.0813(3) 0.2098(2) 0.0231(7) Uani 1 1 d .
H12A H -0.0328 0.0002 0.1819 0.028 Uiso 1 1 calc R
C11 C 0.2471(5) -0.1038(4) 0.1193(2) 0.0254(8) Uani 1 1 d .
H11A H 0.1378 -0.1160 0.1216 0.030 Uiso 1 1 calc R
C10 C 0.3477(5) -0.2106(4) 0.1359(2) 0.0306(9) Uani 1 1 d .
H10A H 0.3072 -0.2947 0.1480 0.037 Uiso 1 1 calc R
C31 C 0.3629(9) -0.4524(6) -0.0277(4) 0.075(2) Uani 1 1 d .
H31A H 0.4270 -0.5110 -0.0559 0.090 Uiso 1 1 calc R
H31B H 0.2591 -0.4926 -0.0262 0.090 Uiso 1 1 calc R
H31C H 0.4148 -0.4397 0.0251 0.090 Uiso 1 1 calc R
N1 N 0.3170(3) 0.3014(3) 0.12862(17) 0.0178(6) Uani 1 1 d .
N2 N 0.2980(4) 0.0160(3) 0.10007(18) 0.0200(6) Uani 1 1 d .
N3 N 0.0342(3) 0.1873(3) 0.17864(17) 0.0188(6) Uani 1 1 d .
N4 N 0.0044(3) 0.3567(3) 0.04802(18) 0.0184(6) Uani 1 1 d .
O1 O 0.6734(3) 0.1709(3) 0.07255(17) 0.0261(6) Uani 1 1 d .
H1 H 0.7038 0.1127 0.0433 0.039 Uiso 1 1 calc R
O2 O 0.1063(3) 0.5354(2) 0.23022(16) 0.0235(5) Uani 1 1 d .
H2 H 0.0132 0.5597 0.2325 0.035 Uiso 1 1 calc R
O33 O 0.4952(6) -0.2681(4) -0.0728(3) 0.0682(11) Uani 1 1 d .
N5 N 0.2713(3) 0.1881(3) -0.02643(17) 0.0180(6) Uani 1 1 d .
Co1 Co 0.13800(5) 0.17707(4) 0.07073(3) 0.01522(9) Uani 1 1 d .
Br1 Br -0.06528(4) 0.01817(4) -0.00040(2) 0.02725(9) Uani 1 1 d .
Br2 Br -0.16655(4) 0.28472(4) -0.22517(2) 0.02610(9) Uani 1 1 d .
C1 C 0.2819(4) 0.3985(3) 0.1762(2) 0.0179(7) Uani 1 1 d .
C2 C 0.3959(4) 0.4712(3) 0.2210(2) 0.0220(7) Uani 1 1 d .
H2A H 0.3670 0.5360 0.2561 0.026 Uiso 1 1 calc R
C3 C 0.5532(4) 0.4481(4) 0.2140(2) 0.0282(8) Uani 1 1 d .
H3A H 0.6338 0.4980 0.2433 0.034 Uiso 1 1 calc R

loop_
_atom_site_aniso_label
_atom_site_aniso_U_11
_atom_site_aniso_U_22
_atom_site_aniso_U_33
_atom_site_aniso_U_23
_atom_site_aniso_U_13
_atom_site_aniso_U_12
C19 0.032(2) 0.0222(17) 0.026(2) 0.0027(15) 0.0052(16) 0.0071(15)
C18 0.0169(16) 0.0204(16) 0.0211(17) 0.0010(13) 0.0045(13) 0.0019(13)
C17 0.0177(16) 0.0169(15) 0.0206(17) -0.0032(13) 0.0010(13) 0.0027(12)
C16 0.0142(15) 0.0223(16) 0.0152(16) 0.0003(13) 0.0011(12) 0.0006(12)
C15 0.034(2) 0.0302(19) 0.0196(18) -0.0060(15) 0.0072(16) -0.0014(16)
C9 0.035(2) 0.030(2) 0.029(2) 0.0030(17) -0.0045(17) 0.0128(17)
C8 0.0219(18) 0.0310(19) 0.028(2) -0.0029(16) -0.0027(15) 0.0061(15)
C7 0.0171(16) 0.0224(16) 0.0196(17) -0.0038(14) 0.0014(13) 0.0052(13)
C6 0.0100(14) 0.0235(16) 0.0262(18) -0.0013(14) 0.0041(13) 0.0020(12)
C5 0.0146(15) 0.0193(15) 0.0196(17) 0.0006(13) 0.0007(13) -0.0004(12)
C4 0.0142(16) 0.0284(18) 0.033(2) -0.0018(16) -0.0005(15) 0.0007(14)
C25 0.032(2) 0.0276(18) 0.026(2) 0.0041(16) 0.0144(16) 0.0018(16)
C24 0.0264(19) 0.033(2) 0.0216(18) 0.0045(15) 0.0070(15) 0.0057(15)
C23 0.0181(17) 0.0260(17) 0.0222(18) 0.0030(14) 0.0046(14) 0.0053(14)
C22 0.0177(17) 0.0284(17) 0.0186(18) 0.0009(14) 0.0011(13) 0.0003(14)
C21 0.029(2) 0.036(2) 0.028(2) 0.0042(17) -0.0026(17) 0.0088(17)
C20 0.037(2) 0.0299(19) 0.030(2) 0.0082(17) 0.0060(17) 0.0160(18)
C26 0.0163(17) 0.0230(17) 0.032(2) 0.0000(15) 0.0090(15) -0.0015(14)
C27 0.0167(15) 0.0168(14) 0.0205(18) -0.0011(12) 0.0033(13) 0.0017(12)
C28 0.127(6) 0.048(3) 0.062(4) -0.012(3) 0.007(4) 0.012(4)
C29 0.114(6) 0.040(3) 0.080(5) -0.008(3) 0.006(4) 0.006(3)
C30 0.065(4) 0.060(3) 0.058(4) -0.005(3) 0.001(3) 0.000(3)
C14 0.052(3) 0.039(2) 0.021(2) 0.0018(17) 0.0164(19) -0.006(2)
C13 0.043(2) 0.0268(19) 0.027(2) 0.0026(16) 0.0105(18) -0.0062(17)
C12 0.0224(18) 0.0210(16) 0.0264(19) -0.0032(15) 0.0053(15) -0.0016(14)
C11 0.0232(18) 0.0246(18) 0.029(2) 0.0018(15) 0.0073(15) 0.0025(14)
C10 0.041(2) 0.0211(17) 0.029(2) 0.0020(16) 0.0020(18) 0.0032(16)
C31 0.110(6) 0.044(3) 0.076(5) -0.005(3) 0.030(4) -0.004(3)
N1 0.0141(13) 0.0200(13) 0.0190(15) -0.0005(11) 0.0014(11) 0.0005(11)
N2 0.0193(14) 0.0210(13) 0.0197(15) -0.0017(12) 0.0022(11) 0.0020(11)
N3 0.0153(14) 0.0230(14) 0.0179(15) -0.0021(11) 0.0016(11) -0.0003(11)
N4 0.0124(13) 0.0198(13) 0.0233(15) -0.0008(12) 0.0033(11) 0.0021(11)
O1 0.0089(12) 0.0346(14) 0.0344(15) -0.0090(12) 0.0012(11) 0.0036(10)
O2 0.0208(12) 0.0221(12) 0.0272(14) -0.0092(10) 0.0018(11) 0.0022(10)
O33 0.079(3) 0.044(2) 0.080(3) 0.008(2) 0.005(2) -0.001(2)
N5 0.0148(13) 0.0197(13) 0.0198(15) 0.0006(11) 0.0036(11) -0.0005(11)
Co1 0.0115(2) 0.0167(2) 0.0176(2) -0.00186(18) 0.00199(16) -0.00053(17)
Br1 0.02056(17) 0.03130(18) 0.03008(19) -0.00830(16) 0.00392(14) -0.00246(15)
Br2 0.01963(17) 0.02940(18) 0.0283(2) 0.00763(16) -0.00078(14) -0.00227(15)
C1 0.0159(15) 0.0167(15) 0.0211(17) 0.0040(13) 0.0024(13) 0.0002(12)
C2 0.0223(18) 0.0172(16) 0.0255(19) -0.0050(14) -0.0007(14) -0.0012(13)
C3 0.0209(18) 0.0235(17) 0.038(2) -0.0069(16) -0.0034(16) -0.0044(14)

loop_
_atom_type_symbol
_atom_type_description
_atom_type_scat_dispersion_real
_atom_type_scat_dispersion_imag
_atom_type_scat_source
C C 0.0033 0.0016 'International Tables Vol C Tables 4.2.6.8 and 6.1.1.4'
H H 0.0000 0.0000 'International Tables Vol C Tables 4.2.6.8 and 6.1.1.4'
N N 0.0061 0.0033 'International Tables Vol C Tables 4.2.6.8 and 6.1.1.4'
O O 0.0106 0.0060 'International Tables Vol C Tables 4.2.6.8 and 6.1.1.4'
Co Co 0.3494 0.9721 'International Tables Vol C Tables 4.2.6.8 and 6.1.1.4'
Br Br -0.2901 2.4595 'International Tables Vol C Tables 4.2.6.8 and 6.1.1.4'

loop_
_geom_angle_atom_site_label_1
_geom_angle_atom_site_label_2
_geom_angle_atom_site_label_3
_geom_angle
C20 C19 C18 119.1(4)
N4 C18 C19 121.8(3)
N4 C18 C17 118.1(3)
C19 C18 C17 120.0(3)
O2 C17 C16 111.5(3)
O2 C17 C18 111.0(3)
C16 C17 C18 109.7(3)
O2 C17 C1 104.4(3)
C16 C17 C1 108.6(3)
C18 C17 C1 111.4(3)
N3 C16 C15 122.6(3)
N3 C16 C17 118.2(3)
C15 C16 C17 119.2(3)
C14 C15 C16 118.1(4)
C10 C9 C8 118.5(4)
C9 C8 C7 120.3(4)
N2 C7 C8 121.2(3)
N2 C7 C6 117.0(3)
C8 C7 C6 121.7(3)
O1 C6 C27 111.3(3)
O1 C6 C5 103.6(3)
C27 C6 C5 111.1(3)
O1 C6 C7 110.4(3)
C27 C6 C7 109.6(3)
C5 C6 C7 110.7(3)
N1 C5 C4 122.4(3)
N1 C5 C6 117.2(3)
C4 C5 C6 120.3(3)
C3 C4 C5 119.4(3)
C24 C25 C26 119.1(4)
C23 C24 C25 118.7(4)
N5 C23 C24 122.8(3)
N4 C22 C21 123.3(4)
C20 C21 C22 118.8(4)
C21 C20 C19 118.9(4)
C25 C26 C27 118.7(3)
N5 C27 C26 122.2(3)
N5 C27 C6 117.1(3)
C26 C27 C6 120.7(3)
O33 C29 C28 114.9(5)
O33 C30 C31 109.4(5)
C13 C14 C15 119.5(4)
C12 C13 C14 118.3(4)
N3 C12 C13 123.7(3)
N2 C11 C10 122.6(4)
C9 C10 C11 119.4(4)
C1 N1 C5 118.0(3)
C1 N1 Co1 121.2(2)
C5 N1 Co1 120.7(2)
C11 N2 C7 118.1(3)
C11 N2 Co1 121.6(3)
C7 N2 Co1 120.4(2)
C16 N3 C12 117.6(3)
C16 N3 Co1 119.7(2)
C12 N3 Co1 122.6(2)
C22 N4 C18 118.1(3)
C22 N4 Co1 122.0(2)
C18 N4 Co1 119.8(2)
C30 O33 C29 115.0(5)
C23 N5 C27 118.4(3)
C23 N5 Co1 121.4(2)
C27 N5 Co1 120.1(2)
N1 Co1 N2 86.13(11)
N1 Co1 N4 85.78(11)
N2 Co1 N4 171.87(11)
N1 Co1 N5 85.51(11)
N2 Co1 N5 80.87(11)
N4 Co1 N5 97.67(11)
N1 Co1 N3 84.89(11)
N2 Co1 N3 98.48(11)
N4 Co1 N3 81.61(11)
N5 Co1 N3 170.40(11)
N1 Co1 Br1 176.78(8)
N2 Co1 Br1 90.97(8)
N4 Co1 Br1 97.10(8)
N5 Co1 Br1 92.65(8)
N3 Co1 Br1 96.94(8)
N1 C1 C2 122.6(3)
N1 C1 C17 117.4(3)
C2 C1 C17 119.9(3)
C1 C2 C3 119.1(3)
C4 C3 C2 118.4(3)

loop_
_geom_bond_atom_site_label_1
_geom_bond_atom_site_label_2
_geom_bond_distance
C19 C20 1.390(5)
C19 C18 1.390(5)
C18 N4 1.348(4)
C18 C17 1.542(5)
C17 O2 1.400(4)
C17 C16 1.542(5)
C17 C1 1.543(5)
C16 N3 1.337(4)
C16 C15 1.394(5)
C15 C14 1.386(6)
C9 C10 1.371(6)
C9 C8 1.373(6)
C8 C7 1.386(5)
C7 N2 1.358(4)
C7 C6 1.537(5)
C6 O1 1.410(4)
C6 C27 1.533(5)
C6 C5 1.536(5)
C5 N1 1.347(4)
C5 C4 1.381(5)
C4 C3 1.379(6)
C25 C24 1.385(6)
C25 C26 1.386(6)
C24 C23 1.378(5)
C23 N5 1.338(5)
C22 N4 1.336(5)
C22 C21 1.379(5)
C21 C20 1.373(6)
C26 C27 1.387(5)
C27 N5 1.346(4)
C28 C29 1.456(9)
C29 O33 1.429(8)
C30 O33 1.422(8)
C30 C31 1.472(8)
C14 C13 1.374(6)
C13 C12 1.374(5)
C12 N3 1.339(5)
C11 N2 1.341(5)
C11 C10 1.386(5)
N1 C1 1.341(4)
N1 Co1 2.133(3)
N2 Co1 2.145(3)
N3 Co1 2.184(3)
N4 Co1 2.153(3)
N5 Co1 2.163(3)
Co1 Br1 2.5675(5)
C1 C2 1.381(5)
C2 C3 1.388(5)

loop_
_geom_torsion_atom_site_label_1
_geom_torsion_atom_site_label_2
_geom_torsion_atom_site_label_3
_geom_torsion_atom_site_label_4
_geom_torsion
C20 C19 C18 N4 1.2(6)
C20 C19 C18 C17 -175.8(3)
N4 C18 C17 O2 179.6(3)
C19 C18 C17 O2 -3.3(5)
N4 C18 C17 C16 -56.6(4)
C19 C18 C17 C16 120.4(3)
N4 C18 C17 C1 63.7(4)
C19 C18 C17 C1 -119.2(3)
O2 C17 C16 N3 -177.5(3)
C18 C17 C16 N3 59.1(4)
C1 C17 C16 N3 -63.0(4)
O2 C17 C16 C15 1.6(4)
C18 C17 C16 C15 -121.8(3)
C1 C17 C16 C15 116.1(3)
N3 C16 C15 C14 0.2(6)
C17 C16 C15 C14 -178.8(4)
C10 C9 C8 C7 0.2(6)
C9 C8 C7 N2 1.3(6)
C9 C8 C7 C6 -174.7(4)
N2 C7 C6 O1 176.7(3)
C8 C7 C6 O1 -7.1(5)
N2 C7 C6 C27 -60.3(4)
C8 C7 C6 C27 115.8(4)
N2 C7 C6 C5 62.6(4)
C8 C7 C6 C5 -121.2(4)
O1 C6 C5 N1 178.3(3)
C27 C6 C5 N1 58.7(4)
C7 C6 C5 N1 -63.4(4)
O1 C6 C5 C4 -2.7(4)
C27 C6 C5 C4 -122.3(4)
C7 C6 C5 C4 115.6(4)
N1 C5 C4 C3 1.4(6)
C6 C5 C4 C3 -177.6(3)
C26 C25 C24 C23 2.4(5)
C25 C24 C23 N5 -1.0(6)
N4 C22 C21 C20 1.6(6)
C22 C21 C20 C19 -1.2(6)
C18 C19 C20 C21 -0.1(6)
C24 C25 C26 C27 -1.5(5)
C25 C26 C27 N5 -0.8(5)
C25 C26 C27 C6 177.2(3)
O1 C6 C27 N5 179.5(3)
C5 C6 C27 N5 -65.6(4)
C7 C6 C27 N5 57.1(4)
O1 C6 C27 C26 1.4(4)
C5 C6 C27 C26 116.3(3)
C7 C6 C27 C26 -121.0(3)
C16 C15 C14 C13 -1.5(7)
C15 C14 C13 C12 1.2(7)
C14 C13 C12 N3 0.6(6)
C8 C9 C10 C11 -1.6(6)
N2 C11 C10 C9 1.6(6)
C4 C5 N1 C1 0.5(5)
C6 C5 N1 C1 179.5(3)
C4 C5 N1 Co1 -175.2(3)
C6 C5 N1 Co1 3.8(4)
C10 C11 N2 C7 -0.1(6)
C10 C11 N2 Co1 177.7(3)
C8 C7 N2 C11 -1.3(5)
C6 C7 N2 C11 174.8(3)
C8 C7 N2 Co1 -179.2(3)
C6 C7 N2 Co1 -3.0(4)
C15 C16 N3 C12 1.5(5)
C17 C16 N3 C12 -179.5(3)
C15 C16 N3 Co1 -176.3(3)
C17 C16 N3 Co1 2.7(4)
C13 C12 N3 C16 -1.9(5)
C13 C12 N3 Co1 175.8(3)
C21 C22 N4 C18 -0.5(5)
C21 C22 N4 Co1 -176.9(3)
C19 C18 N4 C22 -0.9(5)
C17 C18 N4 C22 176.1(3)
C19 C18 N4 Co1 175.6(3)
C17 C18 N4 Co1 -7.4(4)
C31 C30 O33 C29 -173.6(5)
C28 C29 O33 C30 -79.8(8)
C24 C23 N5 C27 -1.3(5)
C24 C23 N5 Co1 174.7(3)
C26 C27 N5 C23 2.2(5)
C6 C27 N5 C23 -175.8(3)
C26 C27 N5 Co1 -173.9(2)
C6 C27 N5 Co1 8.1(4)
C1 N1 Co1 N2 -137.2(3)
C5 N1 Co1 N2 38.3(3)
C1 N1 Co1 N4 43.6(3)
C5 N1 Co1 N4 -140.8(3)
C1 N1 Co1 N5 141.7(3)
C5 N1 Co1 N5 -42.8(3)
C1 N1 Co1 N3 -38.3(3)
C5 N1 Co1 N3 137.2(3)
C1 N1 Co1 Br1 -163.0(13)
C5 N1 Co1 Br1 12.5(17)
C11 N2 Co1 N1 143.5(3)
C7 N2 Co1 N1 -38.7(3)
C11 N2 Co1 N4 149.3(8)
C7 N2 Co1 N4 -32.9(10)
C11 N2 Co1 N5 -130.4(3)
C7 N2 Co1 N5 47.4(3)
C11 N2 Co1 N3 59.3(3)
C7 N2 Co1 N3 -122.9(3)
C11 N2 Co1 Br1 -37.9(3)
C7 N2 Co1 Br1 139.9(3)
C22 N4 Co1 N1 140.0(3)
C18 N4 Co1 N1 -36.4(3)
C22 N4 Co1 N2 134.2(8)
C18 N4 Co1 N2 -42.2(10)
C22 N4 Co1 N5 55.1(3)
C18 N4 Co1 N5 -121.3(3)
C22 N4 Co1 N3 -134.6(3)
C18 N4 Co1 N3 49.0(3)
C22 N4 Co1 Br1 -38.6(3)
C18 N4 Co1 Br1 145.1(2)
C23 N5 Co1 N1 -139.6(3)
C27 N5 Co1 N1 36.3(2)
C23 N5 Co1 N2 133.6(3)
C27 N5 Co1 N2 -50.5(2)
C23 N5 Co1 N4 -54.5(3)
C27 N5 Co1 N4 121.4(2)
C23 N5 Co1 N3 -139.6(6)
C27 N5 Co1 N3 36.4(8)
C23 N5 Co1 Br1 43.0(3)
C27 N5 Co1 Br1 -141.1(2)
C16 N3 Co1 N1 39.7(3)
C12 N3 Co1 N1 -138.0(3)
C16 N3 Co1 N2 125.0(3)
C12 N3 Co1 N2 -52.6(3)
C16 N3 Co1 N4 -46.8(3)
C12 N3 Co1 N4 135.6(3)
C16 N3 Co1 N5 39.7(8)
C12 N3 Co1 N5 -138.0(6)
C16 N3 Co1 Br1 -142.9(2)
C12 N3 Co1 Br1 39.4(3)
C5 N1 C1 C2 -2.9(5)
Co1 N1 C1 C2 172.7(3)
C5 N1 C1 C17 179.0(3)
Co1 N1 C1 C17 -5.3(4)
O2 C17 C1 N1 -175.9(3)
C16 C17 C1 N1 65.0(4)
C18 C17 C1 N1 -56.0(4)
O2 C17 C1 C2 6.0(4)
C16 C17 C1 C2 -113.1(3)
C18 C17 C1 C2 125.9(3)
N1 C1 C2 C3 3.4(5)
C17 C1 C2 C3 -178.6(3)
C5 C4 C3 C2 -0.9(6)
C1 C2 C3 C4 -1.4(6)
